data_7111468
loop_
_publ_author_name
'Huang, Feihe'
'Zhou, Liang'
'Jones, Jason W.'
'Gibson, Harry W.'
'Ashraf-Khorassani, Mehdi'

_publ_section_title
;
 Formation of dimers of inclusion cryptand/paraquat complexes driven by
 dipole?dipole and face-to-face ?-stacking interactions
;
_journal_issue 23
_journal_name_full 'Chemical Communications'
_journal_page_first 2670
_journal_page_last 2671
_journal_paper_doi 10.1039/b411234b
_journal_year 2004
_chemical_compound_source
;
?
;
_chemical_formula_moiety ' C59 H67 F12 N3 O18 P2 '
_chemical_formula_sum 'C59 H67 F12 N3 O18 P2'
_chemical_formula_weight 1396.11
_chemical_name_systematic
;
?
;
_space_group_IT_number 2
_symmetry_cell_setting triclinic
_symmetry_space_group_name_Hall '-P 1'
_symmetry_space_group_name_H-M 'P -1'
_atom_sites_solution_hydrogens geom
_atom_sites_solution_primary direct
_audit_creation_method CRYSTALS_ver_12-03-99
_cell_angle_alpha 102.397(8)
_cell_angle_beta 93.336(8)
_cell_angle_gamma 110.76(1)
_cell_formula_units_Z 2
_cell_length_a 13.2363(15)
_cell_length_b 16.1803(16)
_cell_length_c 16.5673(15)
_cell_measurement_reflns_used 16414
_cell_measurement_temperature 100
_cell_measurement_theta_max 27.5
_cell_measurement_theta_min 2.4
_cell_volume 3205.2(6)
_computing_cell_refinement 'Crysalis (Oxford Diffraction)'
_computing_data_collection 'Crysalis (Oxford Diffraction)'
_computing_data_reduction 'Crysalis (Oxford Diffraction)'
_computing_molecular_graphics
;
CAMERON (Watkin et al 1996)
;
_computing_publication_material
;
CRYSTALS (Watkin et al 2001)
;
_computing_structure_refinement
;
CRYSTALS (Watkin et al 2001)
;
_computing_structure_solution 'SIR92 (Altomare et al, 1994)'
_diffrn_ambient_temperature 100
_diffrn_measured_fraction_theta_full 0.995
_diffrn_measured_fraction_theta_max 0.881
_diffrn_measurement_device_type 'Oxford Diffraction Sapphire2 CCD'
_diffrn_measurement_method 'phi and omega scans'
_diffrn_radiation_monochromator graphite
_diffrn_radiation_type 'Mo K\a'
_diffrn_radiation_wavelength 0.71073
_diffrn_reflns_av_R_equivalents 0.06
_diffrn_reflns_limit_h_max 18
_diffrn_reflns_limit_h_min -18
_diffrn_reflns_limit_k_max 22
_diffrn_reflns_limit_k_min -22
_diffrn_reflns_limit_l_max 19
_diffrn_reflns_limit_l_min -23
_diffrn_reflns_number 35061
_diffrn_reflns_theta_full 27.718
_diffrn_reflns_theta_max 29.965
_diffrn_reflns_theta_min 2.545
_diffrn_standards_decay_% 0.00
_diffrn_standards_interval_count 0
_diffrn_standards_interval_time 0
_diffrn_standards_number 0
_exptl_absorpt_coefficient_mu 0.175
_exptl_absorpt_correction_type none
_exptl_crystal_colour ' yellow '
_exptl_crystal_density_diffrn 1.447
_exptl_crystal_description ' prism '
_exptl_crystal_F_000 1448.000
_exptl_crystal_size_max 0.39
_exptl_crystal_size_mid 0.25
_exptl_crystal_size_min 0.14
_refine_diff_density_max 1.32
_refine_diff_density_min -0.87
_refine_ls_extinction_method None
_refine_ls_goodness_of_fit_ref 1.0343
_refine_ls_hydrogen_treatment constr
_refine_ls_matrix_type full
_refine_ls_number_parameters 865
_refine_ls_number_reflns 10613
_refine_ls_R_factor_all 0.1335
_refine_ls_R_factor_gt 0.0946
_refine_ls_shift/su_max 0.000204
_refine_ls_structure_factor_coef Fsqd
_refine_ls_weighting_details
;
Method = Prince modified Chebychev polynomial, (Watkin, 1994)
W = [weight] * [1-(deltaF/6*sigmaF)^2]^2

468. 378. 287.
;
_refine_ls_weighting_scheme calc
_refine_ls_wR_factor_all 0.1243
_refine_ls_wR_factor_gt 0.1197
_refine_ls_wR_factor_ref 0.1197
_reflns_limit_h_max 18
_reflns_limit_h_min -18
_reflns_limit_k_max 21
_reflns_limit_k_min -22
_reflns_limit_l_max 23
_reflns_limit_l_min 0
_reflns_number_gt 10613
_reflns_number_total 16428
_reflns_threshold_expression I>1.00u(I)
_cod_data_source_file b411234bsup1.cif
_cod_data_source_block hfh94/hfh62
_cod_depositor_comments
;
The following automatic conversions were performed:

'_symmetry_cell_setting' value 'Triclinic' changed to 'triclinic'
according to /home/saulius/struct/CIF-dictionaries/cif_core.dic
dictionary named 'cif_core.dic' version 2.4.2 from 2011-04-26.

Automatic conversion script
Id: cif_fix_values 1891 2012-01-12 08:04:46Z andrius 
;
_cod_original_cell_volume 3205.1(6)
_cod_original_sg_symbol_H-M 'P -1 '
_cod_original_formula_sum ' C59 H67 F12 N3 O18 P2 '
_cod_database_code 7111468

loop_
_symmetry_equiv_pos_as_xyz
x,y,z
-x,-y,-z

loop_
_atom_site_label
_atom_site_type_symbol
_atom_site_fract_x
_atom_site_fract_y
_atom_site_fract_z
_atom_site_U_iso_or_equiv
_atom_site_occupancy
_atom_site_adp_type
P1 P 0.5776(1) 0.39248(9) 0.36454(8) 0.0290 1.0000 Uani
F2 F 0.4598(2) 0.3175(2) 0.3259(2) 0.0560 1.0000 Uani
F3 F 0.6942(2) 0.4679(2) 0.4047(2) 0.0528 1.0000 Uani
F4 F 0.6288(3) 0.3145(2) 0.3564(3) 0.0762 1.0000 Uani
F5 F 0.5528(4) 0.3775(4) 0.4523(2) 0.1063 1.0000 Uani
F6 F 0.5287(3) 0.4663(3) 0.3701(4) 0.1249 1.0000 Uani
F7 F 0.6041(4) 0.3952(4) 0.2752(3) 0.1117 1.0000 Uani
P8 P 0.30238(11) 0.0586(1) 0.93262(9) 0.0333 1.0000 Uani
F9 F 0.3350(3) 0.0752(2) 0.8442(2) 0.0554 1.0000 Uani
F10 F 0.2728(3) 0.0435(2) 1.0215(2) 0.0526 1.0000 Uani
F11 F 0.3905(4) 0.0164(4) 0.9380(3) 0.1104 1.0000 Uani
F12 F 0.2168(5) -0.0343(4) 0.8894(3) 0.1719 1.0000 Uani
F13 F 0.3965(4) 0.1532(3) 0.9779(3) 0.1166 1.0000 Uani
C15 C 0.2551(3) 0.1402(3) 0.6944(3) 0.0208 1.0000 Uani
N16 N 0.3421(3) 0.1506(2) 0.6540(2) 0.0206 1.0000 Uani
C17 C 0.3243(3) 0.0868(3) 0.5828(3) 0.0230 1.0000 Uani
C18 C 0.4129(4) 0.0964(3) 0.5285(3) 0.0390 1.0000 Uani
O19 O 0.5033(2) 0.1679(2) 0.55838(19) 0.0272 1.0000 Uani
C20 C 0.5866(4) 0.1826(3) 0.5028(3) 0.0336 1.0000 Uani
C21 C 0.6966(3) 0.2273(3) 0.5553(3) 0.0242 1.0000 Uani
C22 C 0.7287(3) 0.1804(3) 0.6072(3) 0.0256 1.0000 Uani
C23 C 0.8314(3) 0.2211(3) 0.6537(3) 0.0241 1.0000 Uani
C24 C 0.9019(3) 0.3094(3) 0.6525(3) 0.0234 1.0000 Uani
C25 C 0.8675(3) 0.3536(3) 0.6006(3) 0.0221 1.0000 Uani
C26 C 0.7654(3) 0.3126(3) 0.5518(3) 0.0237 1.0000 Uani
O27 O 0.9286(2) 0.4394(2) 0.59446(19) 0.0253 1.0000 Uani
C28 C 1.0364(3) 0.4832(3) 0.6404(3) 0.0237 1.0000 Uani
C29 C 1.0876(3) 0.5730(3) 0.6183(3) 0.0250 1.0000 Uani
O30 O 1.0344(3) 0.6319(2) 0.6520(2) 0.0347 1.0000 Uani
C31 C 1.0604(4) 0.7098(3) 0.6180(3) 0.0364 1.0000 Uani
C32 C 1.0636(4) 0.7894(3) 0.6826(3) 0.0342 1.0000 Uani
O33 O 0.9586(3) 0.7728(2) 0.7077(2) 0.0308 1.0000 Uani
C34 C 0.9597(4) 0.8452(3) 0.7736(3) 0.0368 1.0000 Uani
C35 C 0.8451(4) 0.8294(3) 0.7900(3) 0.0384 1.0000 Uani
O36 O 0.7979(3) 0.7448(2) 0.8108(2) 0.0295 1.0000 Uani
C37 C 0.7013(4) 0.7394(3) 0.8473(3) 0.0316 1.0000 Uani
C38 C 0.6365(4) 0.6424(3) 0.8471(3) 0.0292 1.0000 Uani
O39 O 0.6968(2) 0.6134(2) 0.9019(2) 0.0301 1.0000 Uani
C40 C 0.6423(4) 0.5321(3) 0.9202(3) 0.0254 1.0000 Uani
C41 C 0.5343(3) 0.4751(3) 0.8855(3) 0.0265 1.0000 Uani
C42 C 0.4861(3) 0.3964(3) 0.9126(3) 0.0264 1.0000 Uani
C43 C 0.5419(4) 0.3726(3) 0.9714(3) 0.0263 1.0000 Uani
C44 C 0.6501(4) 0.4300(3) 1.0044(3) 0.0250 1.0000 Uani
C45 C 0.7000(3) 0.5088(3) 0.9783(3) 0.0254 1.0000 Uani
O46 O 0.7126(2) 0.4147(2) 1.0631(2) 0.0307 1.0000 Uani
C47 C 0.6666(4) 0.3333(3) 1.0910(3) 0.0325 1.0000 Uani
C48 C 0.7576(4) 0.3264(4) 1.1434(3) 0.0352 1.0000 Uani
O49 O 0.8381(2) 0.3195(2) 1.09178(19) 0.0291 1.0000 Uani
C50 C 0.9255(4) 0.3071(4) 1.1355(3) 0.0383 1.0000 Uani
C51 C 1.0091(4) 0.3046(3) 1.0795(3) 0.0340 1.0000 Uani
O52 O 0.9596(3) 0.2228(3) 1.0140(2) 0.0570 1.0000 Uani
C53 C 1.0333(7) 0.1920(8) 0.9724(6) 0.0347 0.7000 Uani
C54 C 0.9702(4) 0.1075(3) 0.9053(3) 0.0345 1.0000 Uani
O55 O 0.9042(3) 0.1300(3) 0.8488(2) 0.0428 1.0000 Uani
C56 C 0.8648(4) 0.0650(3) 0.7727(3) 0.0349 1.0000 Uani
C57 C 0.8008(4) 0.0958(3) 0.7162(3) 0.0321 1.0000 Uani
O58 O 0.8734(2) 0.1805(2) 0.7039(2) 0.0324 1.0000 Uani
C59 C 0.3681(3) 0.3377(3) 0.8795(3) 0.0286 1.0000 Uani
O60 O 0.3645(2) 0.2699(2) 0.80348(18) 0.0256 1.0000 Uani
C61 C 0.2629(3) 0.2126(3) 0.7709(3) 0.0242 1.0000 Uani
O62 O 0.1823(2) 0.2165(2) 0.7999(2) 0.0354 1.0000 Uani
O63 O 0.3982(4) 0.0460(3) 0.4607(3) 0.1033 1.0000 Uani
C64 C 0.2251(3) 0.0128(3) 0.5498(3) 0.0231 1.0000 Uani
C65 C 0.1387(3) 0.0064(3) 0.5938(3) 0.0215 1.0000 Uani
C66 C 0.1541(3) 0.0709(3) 0.6677(3) 0.0237 1.0000 Uani
O67 O 0.0362(2) -0.0580(2) 0.5694(2) 0.0289 1.0000 Uani
C68 C 0.0157(3) -0.1250(3) 0.4920(3) 0.0266 1.0000 Uani
C69 C -0.1027(3) -0.1903(3) 0.4800(3) 0.0264 1.0000 Uani
C70 C -0.1706(4) -0.1827(3) 0.5387(3) 0.0334 1.0000 Uani
C71 C -0.2782(4) -0.2457(4) 0.5255(4) 0.0423 1.0000 Uani
C72 C -0.3154(4) -0.3151(4) 0.4533(4) 0.0433 1.0000 Uani
C73 C -0.2483(4) -0.3229(3) 0.3941(4) 0.0444 1.0000 Uani
C74 C -0.1421(4) -0.2596(3) 0.4070(3) 0.0370 1.0000 Uani
C75 C 0.6946(3) 0.3207(3) 0.8019(3) 0.0210 1.0000 Uani
C76 C 0.7022(3) 0.3905(3) 0.7538(3) 0.0209 1.0000 Uani
C77 C 0.6187(3) 0.3775(3) 0.6917(3) 0.0258 1.0000 Uani
C78 C 0.6309(4) 0.4413(3) 0.6465(3) 0.0266 1.0000 Uani
N79 N 0.7225(3) 0.5171(2) 0.6614(2) 0.0218 1.0000 Uani
C80 C 0.8035(3) 0.5325(3) 0.7220(3) 0.0245 1.0000 Uani
C81 C 0.7957(3) 0.4706(3) 0.7689(3) 0.0230 1.0000 Uani
C82 C 0.7349(4) 0.5839(3) 0.6103(3) 0.0307 1.0000 Uani
C83 C 0.5961(3) 0.2472(3) 0.7964(3) 0.0250 1.0000 Uani
C84 C 0.5915(3) 0.1853(3) 0.8424(3) 0.0256 1.0000 Uani
N85 N 0.6799(3) 0.1918(2) 0.8909(2) 0.0257 1.0000 Uani
C86 C 0.7764(3) 0.2610(3) 0.8966(3) 0.0256 1.0000 Uani
C87 C 0.7851(3) 0.3257(3) 0.8530(3) 0.0229 1.0000 Uani
C88 C 0.6745(4) 0.1225(3) 0.9385(3) 0.0334 1.0000 Uani
C89 C 0.4838(5) -0.0728(4) 0.7595(4) 0.0553 1.0000 Uani
O90 O 0.5560(5) -0.0072(4) 0.7503(4) 0.0687 0.8000 Uani
C91 C 0.3718(5) -0.1006(4) 0.7185(3) 0.0444 1.0000 Uani
C92 C 0.4988(5) -0.1277(4) 0.8246(5) 0.0625 1.0000 Uani
O93 O 1.0290(3) 0.4858(3) 0.8759(3) 0.0729 1.0000 Uani
O94 O 1.0617(4) 0.3261(3) 0.8392(4) 0.1011 1.0000 Uani
F95 F 0.2258(5) 0.1101(6) 0.9316(4) 0.1688 1.0000 Uani
C98 C 0.991(2) 0.1646(17) 0.9940(13) 0.0522 0.3000 Uani
O99 O 0.590(2) -0.080(3) 0.716(2) 0.1565 0.2000 Uani
H201 H 0.5796 0.1229 0.4654 0.0330 1.0000 Uiso
H202 H 0.5770 0.2236 0.4683 0.0330 1.0000 Uiso
H221 H 0.6781 0.1189 0.6107 0.0280 1.0000 Uiso
H241 H 0.9748 0.3393 0.6884 0.0266 1.0000 Uiso
H261 H 0.7420 0.3452 0.5141 0.0272 1.0000 Uiso
H281 H 1.0327 0.4946 0.7017 0.0259 1.0000 Uiso
H282 H 1.0801 0.4444 0.6253 0.0259 1.0000 Uiso
H291 H 1.1673 0.6018 0.6411 0.0292 1.0000 Uiso
H292 H 1.0782 0.5617 0.5561 0.0292 1.0000 Uiso
H311 H 1.1331 0.7224 0.5984 0.0470 1.0000 Uiso
H312 H 1.0034 0.6973 0.5699 0.0470 1.0000 Uiso
H321 H 1.1178 0.8000 0.7321 0.0430 1.0000 Uiso
H322 H 1.0859 0.8449 0.6600 0.0430 1.0000 Uiso
H341 H 1.0042 0.8469 0.8253 0.0446 1.0000 Uiso
H342 H 0.9924 0.9045 0.7579 0.0446 1.0000 Uiso
H351 H 0.8446 0.8796 0.8371 0.0499 1.0000 Uiso
H352 H 0.8012 0.8284 0.7383 0.0499 1.0000 Uiso
H371 H 0.7225 0.7772 0.9064 0.0416 1.0000 Uiso
H372 H 0.6566 0.7633 0.8150 0.0416 1.0000 Uiso
H381 H 0.5651 0.6379 0.8666 0.0356 1.0000 Uiso
H382 H 0.6230 0.6031 0.7891 0.0356 1.0000 Uiso
H411 H 0.4933 0.4906 0.8423 0.0307 1.0000 Uiso
H431 H 0.5059 0.3154 0.9898 0.0303 1.0000 Uiso
H451 H 0.7777 0.5489 1.0013 0.0284 1.0000 Uiso
H471 H 0.6071 0.3370 1.1245 0.0386 1.0000 Uiso
H472 H 0.6363 0.2789 1.0420 0.0386 1.0000 Uiso
H481 H 0.7899 0.3824 1.1906 0.0422 1.0000 Uiso
H482 H 0.7301 0.2713 1.1663 0.0422 1.0000 Uiso
H501 H 0.9586 0.3585 1.1868 0.0490 1.0000 Uiso
H502 H 0.8971 0.2479 1.1519 0.0490 1.0000 Uiso
H511 H 1.0761 0.3043 1.1105 0.0398 1.0000 Uiso
H512 H 1.0292 0.3589 1.0555 0.0398 1.0000 Uiso
H561 H 0.9277 0.0574 0.7458 0.0382 1.0000 Uiso
H562 H 0.8171 0.0054 0.7823 0.0382 1.0000 Uiso
H571 H 0.7387 0.1052 0.7433 0.0351 1.0000 Uiso
H572 H 0.7714 0.0492 0.6614 0.0351 1.0000 Uiso
H591 H 0.3337 0.3059 0.9221 0.0300 1.0000 Uiso
H592 H 0.3283 0.3763 0.8661 0.0300 1.0000 Uiso
H641 H 0.2179 -0.0334 0.4968 0.0257 1.0000 Uiso
H661 H 0.0933 0.0671 0.7015 0.0261 1.0000 Uiso
H681 H 0.0656 -0.1590 0.4934 0.0277 1.0000 Uiso
H682 H 0.0279 -0.0942 0.4452 0.0277 1.0000 Uiso
H701 H -0.1430 -0.1319 0.5908 0.0419 1.0000 Uiso
H711 H -0.3279 -0.2408 0.5678 0.0533 1.0000 Uiso
H721 H -0.3920 -0.3608 0.4437 0.0487 1.0000 Uiso
H731 H -0.2762 -0.3736 0.3419 0.0492 1.0000 Uiso
H741 H -0.0933 -0.2638 0.3638 0.0428 1.0000 Uiso
H771 H 0.5500 0.3218 0.6803 0.0296 1.0000 Uiso
H781 H 0.5705 0.4315 0.6020 0.0299 1.0000 Uiso
H801 H 0.8704 0.5897 0.7329 0.0291 1.0000 Uiso
H811 H 0.8566 0.4829 0.8139 0.0264 1.0000 Uiso
H821 H 0.8074 0.6353 0.6296 0.0375 1.0000 Uiso
H822 H 0.6753 0.6081 0.6169 0.0375 1.0000 Uiso
H823 H 0.7303 0.5533 0.5502 0.0375 1.0000 Uiso
H831 H 0.5297 0.2397 0.7591 0.0276 1.0000 Uiso
H841 H 0.5204 0.1343 0.8402 0.0293 1.0000 Uiso
H861 H 0.8417 0.2647 0.9328 0.0287 1.0000 Uiso
H871 H 0.8567 0.3771 0.8581 0.0260 1.0000 Uiso
H881 H 0.7481 0.1384 0.9705 0.0408 1.0000 Uiso
H882 H 0.6202 0.1216 0.9781 0.0408 1.0000 Uiso
H883 H 0.6516 0.0609 0.8987 0.0408 1.0000 Uiso
H921 H 0.4284 -0.1791 0.8220 0.0661 1.0000 Uiso
H922 H 0.5213 -0.0859 0.8816 0.0661 1.0000 Uiso
H923 H 0.5566 -0.1525 0.8098 0.0661 1.0000 Uiso
H911 H 0.3237 -0.1564 0.7344 0.0534 1.0000 Uiso
H912 H 0.3452 -0.0500 0.7369 0.0534 1.0000 Uiso
H913 H 0.3700 -0.1146 0.6566 0.0534 1.0000 Uiso

loop_
_atom_site_aniso_label
_atom_site_aniso_U_11
_atom_site_aniso_U_22
_atom_site_aniso_U_33
_atom_site_aniso_U_23
_atom_site_aniso_U_13
_atom_site_aniso_U_12
P1 0.0248(6) 0.0334(7) 0.0250(7) 0.0033(5) 0.0007(5) 0.0092(5)
F2 0.0295(17) 0.067(2) 0.051(2) 0.0022(17) -0.0082(15) 0.0046(16)
F3 0.0270(16) 0.0370(18) 0.080(3) -0.0074(17) -0.0017(16) 0.0092(14)
F4 0.052(2) 0.041(2) 0.121(4) -0.002(2) -0.009(2) 0.0172(17)
F5 0.082(3) 0.154(5) 0.044(2) 0.032(3) -0.002(2) -0.003(3)
F6 0.045(2) 0.039(2) 0.271(7) -0.007(3) -0.018(3) 0.0264(19)
F7 0.082(3) 0.184(5) 0.056(3) 0.039(3) 0.031(2) 0.026(3)
P8 0.0278(7) 0.0387(8) 0.0373(8) 0.0154(6) 0.0085(6) 0.0131(6)
F9 0.052(2) 0.076(3) 0.0422(19) 0.0280(18) 0.0148(16) 0.0207(18)
F10 0.063(2) 0.052(2) 0.0435(19) 0.0194(16) 0.0210(17) 0.0161(17)
F11 0.140(4) 0.184(5) 0.095(4) 0.077(4) 0.058(3) 0.133(4)
F12 0.158(5) 0.145(5) 0.053(3) -0.014(3) 0.022(3) -0.111(4)
F13 0.155(5) 0.059(3) 0.077(3) 0.003(2) 0.049(3) -0.025(3)
C15 0.019(2) 0.021(2) 0.021(2) 0.0016(17) 0.0021(17) 0.0091(17)
N16 0.0184(17) 0.0206(18) 0.0203(18) 0.0025(15) 0.0010(14) 0.0062(14)
C17 0.019(2) 0.019(2) 0.024(2) 0.0024(18) 0.0028(17) 0.0012(17)
C18 0.027(3) 0.030(3) 0.037(3) -0.010(2) 0.013(2) -0.006(2)
O19 0.0187(15) 0.0251(17) 0.0243(17) -0.0014(13) 0.0048(13) -0.0034(13)
C20 0.020(2) 0.037(3) 0.027(3) 0.001(2) 0.0075(19) -0.005(2)
C21 0.019(2) 0.028(2) 0.018(2) -0.0010(18) 0.0077(17) 0.0026(18)
C22 0.022(2) 0.020(2) 0.026(2) -0.0008(18) 0.0111(18) 0.0003(18)
C23 0.023(2) 0.023(2) 0.027(2) 0.0046(19) 0.0106(18) 0.0093(18)
C24 0.0145(19) 0.024(2) 0.026(2) 0.0006(18) 0.0051(17) 0.0031(17)
C25 0.019(2) 0.020(2) 0.024(2) 0.0026(18) 0.0091(17) 0.0042(17)
C26 0.020(2) 0.028(2) 0.018(2) 0.0028(18) 0.0060(17) 0.0054(18)
O27 0.0204(15) 0.0225(16) 0.0261(17) 0.0059(13) 0.0016(13) 0.0003(12)
C28 0.017(2) 0.019(2) 0.030(2) 0.0034(18) 0.0016(18) 0.0024(17)
C29 0.018(2) 0.021(2) 0.031(3) 0.0039(19) 0.0059(18) 0.0030(17)
O30 0.044(2) 0.0281(18) 0.041(2) 0.0196(16) 0.0211(17) 0.0156(16)
C31 0.046(3) 0.029(3) 0.039(3) 0.018(2) 0.017(2) 0.013(2)
C32 0.040(3) 0.027(3) 0.041(3) 0.018(2) 0.011(2) 0.012(2)
O33 0.0309(18) 0.0226(17) 0.0361(19) 0.0053(14) 0.0059(15) 0.0079(14)
C34 0.046(3) 0.020(2) 0.045(3) 0.009(2) 0.009(3) 0.013(2)
C35 0.051(3) 0.030(3) 0.043(3) 0.011(2) 0.005(3) 0.023(2)
O36 0.0326(18) 0.0282(17) 0.0343(19) 0.0088(15) 0.0067(15) 0.0183(15)
C37 0.035(3) 0.042(3) 0.027(3) 0.008(2) 0.006(2) 0.026(2)
C38 0.027(2) 0.040(3) 0.022(2) 0.001(2) 0.0008(19) 0.018(2)
O39 0.0240(16) 0.0345(19) 0.0315(18) 0.0057(15) -0.0003(14) 0.0127(14)
C40 0.024(2) 0.028(2) 0.022(2) -0.0029(19) 0.0060(18) 0.0134(19)
C41 0.022(2) 0.033(3) 0.021(2) -0.0047(19) 0.0027(18) 0.0129(19)
C42 0.020(2) 0.030(2) 0.024(2) -0.0062(19) 0.0047(18) 0.0104(19)
C43 0.023(2) 0.023(2) 0.029(3) -0.0021(19) 0.0047(19) 0.0087(18)
C44 0.025(2) 0.028(2) 0.021(2) -0.0020(19) 0.0044(18) 0.0129(19)
C45 0.017(2) 0.030(2) 0.023(2) -0.0039(19) -0.0007(17) 0.0093(18)
O46 0.0250(17) 0.0296(18) 0.0338(19) 0.0059(15) -0.0009(14) 0.0079(14)
C47 0.024(2) 0.037(3) 0.034(3) 0.010(2) 0.008(2) 0.008(2)
C48 0.032(3) 0.043(3) 0.031(3) 0.015(2) 0.009(2) 0.010(2)
O49 0.0272(17) 0.0383(19) 0.0257(17) 0.0111(15) 0.0036(14) 0.0151(15)
C50 0.037(3) 0.050(3) 0.032(3) 0.010(2) -0.006(2) 0.023(3)
C51 0.033(3) 0.036(3) 0.033(3) 0.001(2) -0.008(2) 0.019(2)
O52 0.050(2) 0.068(3) 0.048(2) -0.020(2) -0.020(2) 0.040(2)
C53 0.028(4) 0.058(6) 0.027(5) 0.014(4) 0.014(3) 0.022(4)
C54 0.035(3) 0.035(3) 0.036(3) 0.008(2) 0.002(2) 0.018(2)
O55 0.043(2) 0.053(2) 0.034(2) -0.0062(18) -0.0062(17) 0.0319(19)
C56 0.047(3) 0.019(2) 0.034(3) 0.007(2) 0.009(2) 0.007(2)
C57 0.041(3) 0.019(2) 0.028(3) 0.0037(19) 0.007(2) 0.002(2)
O58 0.0254(17) 0.0282(18) 0.046(2) 0.0153(16) 0.0106(15) 0.0084(14)
C59 0.020(2) 0.033(3) 0.025(2) -0.009(2) 0.0020(18) 0.0091(19)
O60 0.0203(15) 0.0256(17) 0.0224(16) -0.0068(13) -0.0006(12) 0.0066(13)
C61 0.018(2) 0.025(2) 0.025(2) -0.0006(19) 0.0011(17) 0.0070(18)
O62 0.0205(16) 0.037(2) 0.039(2) -0.0063(16) 0.0045(14) 0.0090(14)
O63 0.054(3) 0.083(4) 0.085(4) -0.054(3) 0.046(3) -0.040(2)
C64 0.022(2) 0.020(2) 0.022(2) 0.0019(18) 0.0037(18) 0.0044(18)
C65 0.0137(19) 0.018(2) 0.028(2) 0.0075(18) 0.0002(17) 0.0001(16)
C66 0.017(2) 0.023(2) 0.027(2) 0.0055(19) 0.0039(17) 0.0034(17)
O67 0.0193(15) 0.0246(17) 0.0337(19) 0.0024(14) 0.0050(13) 0.0002(13)
C68 0.021(2) 0.022(2) 0.029(3) 0.0024(19) 0.0005(19) 0.0020(18)
C69 0.018(2) 0.020(2) 0.039(3) 0.013(2) -0.0033(19) 0.0032(17)
C70 0.025(2) 0.031(3) 0.042(3) 0.019(2) 0.003(2) 0.003(2)
C71 0.022(2) 0.050(3) 0.057(4) 0.030(3) 0.006(2) 0.006(2)
C72 0.024(3) 0.030(3) 0.068(4) 0.028(3) -0.013(3) -0.005(2)
C73 0.037(3) 0.020(2) 0.065(4) 0.007(3) -0.015(3) 0.003(2)
C74 0.027(3) 0.023(2) 0.053(3) 0.005(2) -0.006(2) 0.004(2)
C75 0.020(2) 0.024(2) 0.019(2) 0.0002(17) 0.0058(17) 0.0101(17)
C76 0.017(2) 0.025(2) 0.019(2) -0.0009(18) 0.0047(16) 0.0101(17)
C77 0.018(2) 0.024(2) 0.029(3) 0.0013(19) -0.0007(18) 0.0053(18)
C78 0.023(2) 0.030(2) 0.023(2) -0.001(2) -0.0053(18) 0.0102(19)
N79 0.0212(18) 0.026(2) 0.0196(19) 0.0018(15) 0.0037(15) 0.0123(15)
C80 0.018(2) 0.030(2) 0.023(2) 0.0045(19) 0.0023(17) 0.0078(18)
C81 0.021(2) 0.026(2) 0.019(2) 0.0022(18) -0.0002(17) 0.0087(18)
C82 0.029(2) 0.037(3) 0.028(3) 0.013(2) 0.003(2) 0.013(2)
C83 0.016(2) 0.027(2) 0.027(2) -0.0004(19) 0.0055(18) 0.0064(18)
C84 0.017(2) 0.023(2) 0.032(3) 0.0009(19) 0.0085(18) 0.0040(17)
N85 0.0254(19) 0.0213(19) 0.029(2) 0.0038(16) 0.0096(16) 0.0081(16)
C86 0.022(2) 0.025(2) 0.026(2) 0.0042(19) 0.0035(18) 0.0056(18)
C87 0.019(2) 0.024(2) 0.022(2) 0.0053(18) 0.0024(17) 0.0040(17)
C88 0.036(3) 0.025(2) 0.042(3) 0.014(2) 0.013(2) 0.009(2)
C89 0.054(4) 0.037(3) 0.056(4) -0.008(3) 0.024(3) 0.005(3)
O90 0.059(4) 0.034(3) 0.079(4) -0.008(3) 0.042(3) -0.015(3)
C91 0.052(4) 0.046(3) 0.040(3) 0.004(3) 0.010(3) 0.028(3)
C92 0.050(4) 0.023(3) 0.100(6) -0.010(3) 0.003(4) 0.012(3)
O93 0.025(2) 0.035(2) 0.149(5) 0.017(3) -0.004(2) 0.0054(17)
O94 0.059(3) 0.053(3) 0.211(7) 0.050(4) 0.040(4) 0.032(3)
F95 0.199(6) 0.35(1) 0.130(5) 0.152(6) 0.100(5) 0.238(7)
C98 0.10(2) 0.058(17) 0.016(11) -0.01(1) -0.009(12) 0.068(17)
O99 0.044(16) 0.28(5) 0.17(4) 0.19(4) 0.037(19) 0.02(2)

loop_
_atom_type_symbol
_atom_type_scat_dispersion_real
_atom_type_scat_dispersion_imag
_atom_type_scat_Cromer_Mann_a1
_atom_type_scat_Cromer_Mann_b1
_atom_type_scat_Cromer_Mann_a2
_atom_type_scat_Cromer_Mann_b2
_atom_type_scat_Cromer_Mann_a3
_atom_type_scat_Cromer_Mann_b3
_atom_type_scat_Cromer_Mann_a4
_atom_type_scat_Cromer_Mann_b4
_atom_type_scat_Cromer_Mann_c
_atom_type_scat_source
'C   ' 0.0033 0.0016 2.3100 20.8439 1.0200 10.2075 1.5886 0.5687 0.8650 51.6512 0.2156 International_Tables_Vol_IV_Table_2.2B
'H   ' 0.0000 0.0000 0.4930 10.5109 0.3229 26.1257 0.1402 3.1424 0.0408 57.7998 0.0030 International_Tables_Vol_IV_Table_2.2B
'O   ' 0.0106 0.0060 3.0485 13.2771 2.2868 5.7011 1.5463 0.3239 0.8670 32.9089 0.2508 International_Tables_Vol_IV_Table_2.2B
'N   ' 0.0061 0.0033 12.2126 0.0057 3.1322 9.8933 2.0125 28.9975 1.1663 0.5826 -11.5290 International_Tables_Vol_IV_Table_2.2B
'P   ' 0.1023 0.0942 6.4345 1.9067 4.1791 27.1570 1.7800 0.5260 1.4908 68.1645 1.1149 International_Tables_Vol_IV_Table_2.2B
'F   ' 0.0171 0.0103 3.5392 10.2825 2.6412 4.2944 1.5170 0.2615 1.0243 26.1476 0.2776 International_Tables_Vol_IV_Table_2.2B

loop_
_geom_angle_atom_site_label_1
_geom_angle_atom_site_label_2
_geom_angle_atom_site_label_3
_geom_angle
_geom_angle_publ_flag
F2 P1 F3 178.9(2) yes
F2 P1 F4 90.90(19) yes
F3 P1 F4 89.63(18) yes
F2 P1 F5 88.5(2) yes
F3 P1 F5 90.6(2) yes
F4 P1 F5 87.1(3) yes
F2 P1 F6 88.7(2) yes
F3 P1 F6 90.7(2) yes
F4 P1 F6 178.7(3) yes
F5 P1 F6 94.1(3) yes
F2 P1 F7 89.5(2) yes
F3 P1 F7 91.5(2) yes
F4 P1 F7 85.7(3) yes
F5 P1 F7 172.5(3) yes
F6 P1 F7 93.1(3) yes
F9 P8 F10 178.7(2) yes
F9 P8 F11 88.7(2) yes
F10 P8 F11 90.6(2) yes
F9 P8 F12 90.4(2) yes
F10 P8 F12 90.7(2) yes
F11 P8 F12 90.8(4) yes
F9 P8 F13 89.5(2) yes
F10 P8 F13 89.4(2) yes
F11 P8 F13 86.1(3) yes
F12 P8 F13 176.9(4) yes
F9 P8 F95 91.0(2) yes
F10 P8 F95 89.6(2) yes
F11 P8 F95 173.7(4) yes
F12 P8 F95 95.4(4) yes
F13 P8 F95 87.7(4) yes
N16 C15 C61 119.0(4) yes
N16 C15 C66 125.0(4) yes
C61 C15 C66 115.8(4) yes
C15 N16 C17 114.5(3) yes
N16 C17 C18 119.0(4) yes
N16 C17 C64 125.4(4) yes
C18 C17 C64 115.5(4) yes
C17 C18 O19 114.8(4) yes
C17 C18 O63 121.9(4) yes
O19 C18 O63 123.1(4) yes
C18 O19 C20 115.3(3) yes
O19 C20 C21 108.4(4) yes
O19 C20 H201 109.955 no
C21 C20 H201 110.178 no
O19 C20 H202 109.392 no
C21 C20 H202 109.270 no
H201 C20 H202 109.634 no
C20 C21 C22 119.0(4) yes
C20 C21 C26 120.3(4) yes
C22 C21 C26 120.7(4) yes
C21 C22 C23 118.5(4) yes
C21 C22 H221 120.740 no
C23 C22 H221 120.713 no
C22 C23 C24 121.5(4) yes
C22 C23 O58 123.8(4) yes
C24 C23 O58 114.7(4) yes
C23 C24 C25 118.3(4) yes
C23 C24 H241 120.709 no
C25 C24 H241 120.983 no
C24 C25 C26 120.9(4) yes
C24 C25 O27 123.5(4) yes
C26 C25 O27 115.6(4) yes
C21 C26 C25 120.0(4) yes
C21 C26 H261 120.004 no
C25 C26 H261 119.952 no
C25 O27 C28 118.0(3) yes
O27 C28 C29 107.1(4) yes
O27 C28 H281 109.915 no
C29 C28 H281 109.420 no
O27 C28 H282 110.383 no
C29 C28 H282 110.369 no
H281 C28 H282 109.592 no
C28 C29 O30 109.1(3) yes
C28 C29 H291 110.388 no
O30 C29 H291 109.739 no
C28 C29 H292 108.707 no
O30 C29 H292 109.329 no
H291 C29 H292 109.510 no
C29 O30 C31 112.4(3) yes
O30 C31 C32 109.6(4) yes
O30 C31 H311 109.116 no
C32 C31 H311 109.908 no
O30 C31 H312 109.606 no
C32 C31 H312 109.008 no
H311 C31 H312 109.565 no
C31 C32 O33 109.8(4) yes
C31 C32 H321 109.201 no
O33 C32 H321 109.091 no
C31 C32 H322 109.829 no
O33 C32 H322 109.535 no
H321 C32 H322 109.373 no
C32 O33 C34 111.7(4) yes
O33 C34 C35 109.2(4) yes
O33 C34 H341 109.419 no
C35 C34 H341 109.048 no
O33 C34 H342 109.589 no
C35 C34 H342 110.212 no
H341 C34 H342 109.399 no
C34 C35 O36 110.4(4) yes
C34 C35 H351 110.091 no
O36 C35 H351 109.121 no
C34 C35 H352 108.663 no
O36 C35 H352 109.178 no
H351 C35 H352 109.388 no
C35 O36 C37 110.9(4) yes
O36 C37 C38 109.9(4) yes
O36 C37 H371 109.085 no
C38 C37 H371 108.835 no
O36 C37 H372 109.381 no
C38 C37 H372 110.142 no
H371 C37 H372 109.454 no
C37 C38 O39 109.1(4) yes
C37 C38 H381 109.581 no
O39 C38 H381 109.648 no
C37 C38 H382 109.173 no
O39 C38 H382 109.797 no
H381 C38 H382 109.520 no
C38 O39 C40 116.8(3) yes
O39 C40 C41 123.9(4) yes
O39 C40 C45 115.6(4) yes
C41 C40 C45 120.5(4) yes
C40 C41 C42 118.3(4) yes
C40 C41 H411 120.708 no
C42 C41 H411 121.005 no
C41 C42 C43 122.0(4) yes
C41 C42 C59 118.6(4) yes
C43 C42 C59 119.3(4) yes
C42 C43 C44 118.7(4) yes
C42 C43 H431 120.836 no
C44 C43 H431 120.474 no
C43 C44 C45 120.4(4) yes
C43 C44 O46 124.1(4) yes
C45 C44 O46 115.5(4) yes
C40 C45 C44 120.1(4) yes
C40 C45 H451 119.929 no
C44 C45 H451 119.989 no
C44 O46 C47 118.1(3) yes
O46 C47 C48 106.5(4) yes
O46 C47 H471 110.282 no
C48 C47 H471 110.566 no
O46 C47 H472 110.159 no
C48 C47 H472 109.788 no
H471 C47 H472 109.486 no
C47 C48 O49 107.7(4) yes
C47 C48 H481 109.348 no
O49 C48 H481 109.790 no
C47 C48 H482 110.532 no
O49 C48 H482 109.977 no
H481 C48 H482 109.459 no
C48 O49 C50 111.7(4) yes
O49 C50 C51 109.1(4) yes
O49 C50 H501 109.524 no
C51 C50 H501 110.263 no
O49 C50 H502 109.621 no
C51 C50 H502 108.950 no
H501 C50 H502 109.416 no
C50 C51 O52 106.5(4) yes
C50 C51 H511 111.102 no
O52 C51 H511 110.335 no
C50 C51 H512 109.509 no
O52 C51 H512 109.813 no
H511 C51 H512 109.517 no
C51 O52 C53 114.6(6) yes
C51 O52 C98 127.6(13) yes
C53 O52 C98 32.0(14) yes
O52 C53 C54 108.6(6) yes
O52 C53 C98 55.7(20) yes
C54 C53 C98 76.8(22) yes
C53 C54 O55 108.2(5) yes
C53 C54 C98 28.5(11) yes
O55 C54 C98 113.8(9) yes
C54 O55 C56 113.4(4) yes
O55 C56 C57 109.9(4) yes
O55 C56 H561 109.249 no
C57 C56 H561 108.968 no
O55 C56 H562 109.436 no
C57 C56 H562 109.873 no
H561 C56 H562 109.442 no
C56 C57 O58 107.3(4) yes
C56 C57 H571 109.627 no
O58 C57 H571 109.778 no
C56 C57 H572 110.501 no
O58 C57 H572 110.212 no
H571 C57 H572 109.379 no
C23 O58 C57 117.2(4) yes
C42 C59 O60 108.0(3) yes
C42 C59 H591 109.754 no
O60 C59 H591 109.695 no
C42 C59 H592 109.879 no
O60 C59 H592 109.878 no
H591 C59 H592 109.592 no
C59 O60 C61 112.4(3) yes
C15 C61 O60 114.4(4) yes
C15 C61 O62 121.6(4) yes
O60 C61 O62 124.0(4) yes
C17 C64 C65 117.3(4) yes
C17 C64 H641 121.243 no
C65 C64 H641 121.440 no
C64 C65 C66 118.9(4) yes
C64 C65 O67 125.2(4) yes
C66 C65 O67 115.8(4) yes
C15 C66 C65 118.8(4) yes
C15 C66 H661 120.605 no
C65 C66 H661 120.577 no
C65 O67 C68 117.8(3) yes
O67 C68 C69 107.8(4) yes
O67 C68 H681 110.112 no
C69 C68 H681 110.264 no
O67 C68 H682 109.478 no
C69 C68 H682 109.690 no
H681 C68 H682 109.449 no
C68 C69 C70 122.3(4) yes
C68 C69 C74 118.0(4) yes
C70 C69 C74 119.7(4) yes
C69 C70 C71 120.1(5) yes
C69 C70 H701 119.992 no
C71 C70 H701 119.897 no
C70 C71 C72 119.3(5) yes
C70 C71 H711 120.645 no
C72 C71 H711 120.017 no
C71 C72 C73 120.9(5) yes
C71 C72 H721 119.700 no
C73 C72 H721 119.373 no
C72 C73 C74 119.5(5) yes
C72 C73 H731 120.212 no
C74 C73 H731 120.290 no
C69 C74 C73 120.4(5) yes
C69 C74 H741 119.533 no
C73 C74 H741 120.081 no
C76 C75 C83 121.0(4) yes
C76 C75 C87 121.4(4) yes
C83 C75 C87 117.6(4) yes
C75 C76 C77 121.6(4) yes
C75 C76 C81 120.6(4) yes
C77 C76 C81 117.8(4) yes
C76 C77 C78 119.8(4) yes
C76 C77 H771 119.938 no
C78 C77 H771 120.263 no
C77 C78 N79 121.1(4) yes
C77 C78 H781 119.376 no
N79 C78 H781 119.503 no
C78 N79 C80 120.5(4) yes
C78 N79 C82 120.1(4) yes
C80 N79 C82 119.4(4) yes
N79 C80 C81 120.7(4) yes
N79 C80 H801 119.499 no
C81 C80 H801 119.800 no
C76 C81 C80 120.0(4) yes
C76 C81 H811 120.025 no
C80 C81 H811 119.935 no
N79 C82 H821 109.343 no
N79 C82 H822 109.208 no
H821 C82 H822 109.585 no
N79 C82 H823 109.671 no
H821 C82 H823 109.497 no
H822 C82 H823 109.524 no
C75 C83 C84 119.5(4) yes
C75 C83 H831 120.328 no
C84 C83 H831 120.181 no
C83 C84 N85 121.6(4) yes
C83 C84 H841 119.354 no
N85 C84 H841 119.066 no
C84 N85 C86 120.4(4) yes
C84 N85 C88 121.0(4) yes
C86 N85 C88 118.6(4) yes
N85 C86 C87 120.4(4) yes
N85 C86 H861 119.470 no
C87 C86 H861 120.125 no
C75 C87 C86 120.5(4) yes
C75 C87 H871 119.584 no
C86 C87 H871 119.897 no
N85 C88 H881 109.441 no
N85 C88 H882 109.438 no
H881 C88 H882 109.554 no
N85 C88 H883 109.442 no
H881 C88 H883 109.490 no
H882 C88 H883 109.461 no
O90 C89 C91 121.6(7) yes
O90 C89 C92 122.8(7) yes
C91 C89 C92 115.2(5) yes
O90 C89 O99 57.5(15) yes
C91 C89 O99 127.8(14) yes
C92 C89 O99 93.0(11) yes
C89 O90 O99 77.5(11) yes
C89 C91 H911 109.353 no
C89 C91 H912 109.282 no
H911 C91 H912 109.476 no
C89 C91 H913 109.591 no
H911 C91 H913 109.447 n11
H912 C91 H913 109.677 no
C89 C92 H921 109.119 no
C89 C92 H922 109.141 no
H921 C92 H922 110.256 no
C89 C92 H923 108.869 no
H921 C92 H923 109.629 no
H922 C92 H923 109.801 no
O52 C98 C53 92.3(27) yes
O52 C98 C54 123.1(17) yes
C53 C98 C54 74.6(20) yes
C89 O99 O90 45.0(12) yes

loop_
_geom_bond_atom_site_label_1
_geom_bond_atom_site_label_2
_geom_bond_distance
_geom_bond_publ_flag
P1 F2 1.588(3) yes
P1 F3 1.585(3) yes
P1 F4 1.616(4) yes
P1 F5 1.559(4) yes
P1 F6 1.535(4) yes
P1 F7 1.547(4) yes
P8 F9 1.601(3) yes
P8 F10 1.593(3) yes
P8 F11 1.553(4) yes
P8 F12 1.514(4) yes
P8 F13 1.582(4) yes
P8 F95 1.524(5) yes
C15 N16 1.343(5) yes
C15 C61 1.501(6) yes
C15 C66 1.377(6) yes
N16 C17 1.335(5) yes
C17 C18 1.504(6) yes
C17 C64 1.406(6) yes
C18 O19 1.311(5) yes
C18 O63 1.197(6) yes
O19 C20 1.465(5) yes
C20 C21 1.496(6) yes
C20 H201 1.000 no
C20 H202 0.998 no
C21 C22 1.402(6) yes
C21 C26 1.373(6) yes
C22 C23 1.378(6) yes
C22 H221 0.999 no
C23 C24 1.409(6) yes
C23 O58 1.369(5) yes
C24 C25 1.380(6) yes
C24 H241 0.999 no
C25 C26 1.388(6) yes
C25 O27 1.365(5) yes
C26 H261 1.000 no
O27 C28 1.429(5) yes
C28 C29 1.504(6) yes
C28 H281 0.999 no
C28 H282 0.999 no
C29 O30 1.418(5) yes
C29 H291 1.000 no
C29 H292 0.999 no
O30 C31 1.429(5) yes
C31 C32 1.474(7) yes
C31 H311 0.999 no
C31 H312 0.999 no
C32 O33 1.424(6) yes
C32 H321 1.001 no
C32 H322 1.000 no
O33 C34 1.414(6) yes
C34 C35 1.497(7) yes
C34 H341 1.000 no
C34 H342 1.000 no
C35 O36 1.415(6) yes
C35 H351 1.000 no
C35 H352 1.001 no
O36 C37 1.429(5) yes
C37 C38 1.496(7) yes
C37 H371 1.000 no
C37 H372 1.000 no
C38 O39 1.430(5) yes
C38 H381 1.000 no
C38 H382 0.999 no
O39 C40 1.366(5) yes
C40 C41 1.402(6) yes
C40 C45 1.389(6) yes
C41 C42 1.390(7) yes
C41 H411 1.000 no
C42 C43 1.386(6) yes
C42 C59 1.505(6) yes
C43 C44 1.400(6) yes
C43 H431 1.000 no
C44 C45 1.386(6) yes
C44 O46 1.360(5) yes
C45 H451 0.999 no
O46 C47 1.428(6) yes
C47 C48 1.496(7) yes
C47 H471 1.000 no
C47 H472 0.999 no
C48 O49 1.424(6) yes
C48 H481 0.999 no
C48 H482 1.001 no
O49 C50 1.426(5) yes
C50 C51 1.491(7) yes
C50 H501 1.000 no
C50 H502 1.001 no
C51 O52 1.430(6) yes
C51 H511 1.001 no
C51 H512 0.999 no
O52 C53 1.397(9) yes
O52 C98 1.16(2) yes
C53 C54 1.494(12) yes
C53 C98 0.74(3) yes
C54 O55 1.430(6) yes
C54 C98 1.51(2) yes
O55 C56 1.391(6) yes
C56 C57 1.499(7) yes
C56 H561 1.000 no
C56 H562 1.000 no
C57 O58 1.432(5) yes
C57 H571 1.001 no
C57 H572 1.000 no
C59 O60 1.466(5) yes
C59 H591 0.999 no
C59 H592 1.000 no
O60 C61 1.333(5) yes
C61 O62 1.211(5) yes
C64 C65 1.377(6) yes
C64 H641 0.999 no
C65 C66 1.378(6) yes
C65 O67 1.358(5) yes
C66 H661 0.999 no
O67 C68 1.431(5) yes
C68 C69 1.519(6) yes
C68 H681 1.000 no
C68 H682 1.000 no
C69 C70 1.379(7) yes
C69 C74 1.386(7) yes
C70 C71 1.397(6) yes
C70 H701 1.000 no
C71 C72 1.378(8) yes
C71 H711 0.999 no
C72 C73 1.376(8) yes
C72 H721 1.000 no
C73 C74 1.386(7) yes
C73 H731 1.000 no
C74 H741 0.999 no
C75 C76 1.495(6) yes
C75 C83 1.402(6) yes
C75 C87 1.393(6) yes
C76 C77 1.392(6) yes
C76 C81 1.400(6) yes
C77 C78 1.371(6) yes
C77 H771 1.000 no
C78 N79 1.348(6) yes
C78 H781 0.999 no
N79 C80 1.340(5) yes
N79 C82 1.481(6) yes
C80 C81 1.374(6) yes
C80 H801 1.000 no
C81 H811 1.000 no
C82 H821 1.000 no
C82 H822 0.999 no
C82 H823 1.000 no
C83 C84 1.369(6) yes
C83 H831 1.000 no
C84 N85 1.339(6) yes
C84 H841 0.999 no
N85 C86 1.349(5) yes
N85 C88 1.488(6) yes
C86 C87 1.371(6) yes
C86 H861 0.999 no
C87 H871 1.000 no
C88 H881 0.999 no
C88 H882 1.000 no
C88 H883 1.000 no
C89 O90 1.196(7) yes
C89 C91 1.463(8) yes
C89 C92 1.583(9) yes
C89 O99 1.65(3) yes
O90 O99 1.43(5) yes
C91 H911 1.001 no
C91 H912 0.999 no
C91 H913 0.999 no
C92 H921 0.996 no
C92 H922 0.994 no
C92 H923 1.002 no
